data_4089149
loop_
_publ_author_name
'Mikus, Malte S.'
'Torker, Sebastian'
'Xu, Chaofan'
'Li, Bo'
'Hoveyda, Amir H.'

_publ_section_title
;
 Pentacoordinate Ruthenium(II) Catecholthiolate and Mercaptophenolate
 Catalysts for Olefin Metathesis: Anionic Ligand Exchange and Ease of
 Initiation
;
_journal_issue 22
_journal_name_full Organometallics
_journal_page_first 3878
_journal_paper_doi 10.1021/acs.organomet.6b00773
_journal_volume 35
_journal_year 2016
_chemical_formula_moiety 'C40 H43 Cl2 N3 Ru S2'
_chemical_formula_sum 'C40 H43 Cl2 N3 Ru S2'
_chemical_formula_weight 801.86
_chemical_name_systematic
;
 Ru-4g
;
_space_group_crystal_system monoclinic
_space_group_IT_number 14
_space_group_name_Hall '-P 2yn'
_space_group_name_H-M_alt 'P 1 21/n 1'
_atom_sites_solution_hydrogens geom
_atom_sites_solution_primary direct
_atom_sites_solution_secondary difmap
_audit_creation_method SHELXL-2013
_cell_angle_alpha 90
_cell_angle_beta 100.224(4)
_cell_angle_gamma 90
_cell_formula_units_Z 4
_cell_length_a 8.6971(10)
_cell_length_b 19.162(2)
_cell_length_c 22.928(3)
_cell_measurement_reflns_used 9547
_cell_measurement_temperature 100(2)
_cell_measurement_theta_max 69.50
_cell_measurement_theta_min 4.55
_cell_volume 3760.4(8)
_computing_cell_refinement 'SAINT (Bruker, 2013)'
_computing_data_collection 'APEX2 (Bruker, 2013)'
_computing_data_reduction 'SAINT (Bruker, 2013)'
_computing_molecular_graphics 'Bruker SHELXTL'
_computing_publication_material 'Bruker SHELXTL'
_computing_structure_refinement 'SHELXL-2013 (Sheldrick, 2013)'
_computing_structure_solution 'SHELXL-2013 (Sheldrick, 2013)'
_diffrn_ambient_temperature 100(2)
_diffrn_measured_fraction_theta_full 0.984
_diffrn_measured_fraction_theta_max 0.954
_diffrn_measurement_device_type 'Bruker Kappa DUO CCD diffractometer'
_diffrn_measurement_method '\f and \w scans'
_diffrn_radiation_monochromator mirrors
_diffrn_radiation_type CuK\a
_diffrn_radiation_wavelength 1.54178
_diffrn_reflns_av_R_equivalents 0.0291
_diffrn_reflns_av_unetI/netI 0.0145
_diffrn_reflns_Laue_measured_fraction_full 0.984
_diffrn_reflns_Laue_measured_fraction_max 0.954
_diffrn_reflns_limit_h_max 10
_diffrn_reflns_limit_h_min -9
_diffrn_reflns_limit_k_max 22
_diffrn_reflns_limit_k_min -22
_diffrn_reflns_limit_l_max 27
_diffrn_reflns_limit_l_min -27
_diffrn_reflns_number 67597
_diffrn_reflns_point_group_measured_fraction_full 0.984
_diffrn_reflns_point_group_measured_fraction_max 0.954
_diffrn_reflns_theta_full 67.679
_diffrn_reflns_theta_max 69.592
_diffrn_reflns_theta_min 3.025
_diffrn_source 'microfocus sealed tube'
_diffrn_source_type 'Incoatec I\uS'
_exptl_absorpt_coefficient_mu 5.964
_exptl_absorpt_correction_T_max 0.7531
_exptl_absorpt_correction_T_min 0.5398
_exptl_absorpt_correction_type multi-scan
_exptl_absorpt_process_details
;
Sheldrick, G.M. (2013). SADABS. Bruker AXS Inc. Madison, WI USA.
;
_exptl_crystal_colour red
_exptl_crystal_density_diffrn 1.416
_exptl_crystal_density_meas ?
_exptl_crystal_density_method none
_exptl_crystal_description plate
_exptl_crystal_F_000 1656
_exptl_crystal_size_max 0.200
_exptl_crystal_size_mid 0.120
_exptl_crystal_size_min 0.060
_refine_diff_density_max 0.798
_refine_diff_density_min -0.954
_refine_diff_density_rms 0.070
_refine_ls_extinction_coef na
_refine_ls_extinction_method none
_refine_ls_goodness_of_fit_ref 1.078
_refine_ls_hydrogen_treatment constr
_refine_ls_matrix_type full
_refine_ls_number_parameters 449
_refine_ls_number_reflns 6767
_refine_ls_number_restraints 1
_refine_ls_restrained_S_all 1.079
_refine_ls_R_factor_all 0.0303
_refine_ls_R_factor_gt 0.0302
_refine_ls_shift/su_max 0.001
_refine_ls_shift/su_mean 0.000
_refine_ls_structure_factor_coef Fsqd
_refine_ls_weighting_details
;
 w=1/[\s^2^(Fo^2^)+(0.0334P)^2^+6.4488P]
 where P=(Fo^2^+2Fc^2^)/3
;
_refine_ls_weighting_scheme calc
_refine_ls_wR_factor_gt 0.0783
_refine_ls_wR_factor_ref 0.0783
_reflns_Friedel_coverage 0.000
_reflns_number_gt 6733
_reflns_number_total 6767
_reflns_threshold_expression 'I > 2\s(I)'
_cod_data_source_file om6b00773_si_001.cif
_cod_data_source_block C40H43Cl2N3RuS2
_cod_depositor_comments
;
The following automatic conversions were performed:

data item '_exptl_crystal_density_meas' value 'not measured' was
changed to '?' -- the value is perceived as not measured.

Automatic conversion script
Id: cif_fix_values 6909 2019-04-08 15:41:33Z antanas 
;
_cod_original_cell_volume 3760.4(7)
_cod_original_sg_symbol_H-M 'P 21/n'
_cod_database_code 4089149
_shelx_space_group_comment
;
The symmetry employed for this shelxl refinement is uniquely defined
by the following loop, which should always be used as a source of
symmetry information in preference to the above space-group names.
They are only intended as comments.
;
_shelx_estimated_absorpt_t_min 0.382
_shelx_estimated_absorpt_t_max 0.716
_shelxl_version_number 2013-2

loop_
_space_group_symop_operation_xyz
'x, y, z'
'-x+1/2, y+1/2, -z+1/2'
'-x, -y, -z'
'x-1/2, -y-1/2, z-1/2'

loop_
_atom_site_label
_atom_site_type_symbol
_atom_site_fract_x
_atom_site_fract_y
_atom_site_fract_z
_atom_site_U_iso_or_equiv
_atom_site_adp_type
_atom_site_occupancy
_atom_site_site_symmetry_order
_atom_site_calc_flag
_atom_site_refinement_flags_posn
_atom_site_refinement_flags_adp
_atom_site_refinement_flags_occupancy
_atom_site_disorder_assembly
_atom_site_disorder_group
Ru1 Ru 0.64909(2) 0.78761(2) 0.23961(2) 0.01502(7) Uani 1 1 d . . . . .
S1 S 0.67111(7) 0.87156(3) 0.16837(3) 0.01974(13) Uani 1 1 d . . . . .
S2 S 0.79514(7) 0.71618(3) 0.19058(3) 0.02009(13) Uani 1 1 d . . . . .
N1 N 0.3774(2) 0.88450(10) 0.26872(9) 0.0187(4) Uani 1 1 d . . . . .
N2 N 0.3066(2) 0.79967(10) 0.20709(9) 0.0212(4) Uani 1 1 d . . . . .
N3 N 0.6308(2) 0.70326(10) 0.30120(10) 0.0215(4) Uani 1 1 d . . . . .
C1 C 0.4297(3) 0.82848(12) 0.24307(10) 0.0167(5) Uani 1 1 d . . . . .
C2 C 0.2063(3) 0.89494(14) 0.25136(12) 0.0270(6) Uani 1 1 d . . . . .
H2A H 0.1824 0.9411 0.2325 0.032 Uiso 1 1 calc R U . . .
H2B H 0.1535 0.8910 0.2861 0.032 Uiso 1 1 calc R U . . .
C3 C 0.1574(3) 0.83590(13) 0.20738(12) 0.0237(5) Uani 1 1 d . . . . .
H3A H 0.0803 0.8047 0.2210 0.028 Uiso 1 1 calc R U . . .
H3B H 0.1129 0.8542 0.1676 0.028 Uiso 1 1 calc R U . . .
C4 C 0.4640(3) 0.92763(12) 0.31432(11) 0.0181(5) Uani 1 1 d . . . . .
C5 C 0.5311(3) 0.98948(12) 0.29857(11) 0.0203(5) Uani 1 1 d . . . . .
C6 C 0.6146(3) 1.03022(12) 0.34369(12) 0.0230(5) Uani 1 1 d . . . . .
H6 H 0.6628 1.0719 0.3336 0.028 Uiso 1 1 calc R U . . .
C7 C 0.6296(3) 1.01181(13) 0.40269(12) 0.0244(5) Uani 1 1 d . . . . .
C8 C 0.5544(3) 0.95189(13) 0.41721(11) 0.0245(5) Uani 1 1 d . . . . .
H8 H 0.5614 0.9395 0.4577 0.029 Uiso 1 1 calc R U . . .
C9 C 0.4688(3) 0.90957(12) 0.37365(11) 0.0208(5) Uani 1 1 d . . . . .
C10 C 0.5143(3) 1.01312(13) 0.23545(11) 0.0269(5) Uani 1 1 d . . . . .
H10A H 0.5396 1.0629 0.2344 0.040 Uiso 1 1 calc R U . . .
H10B H 0.4066 1.0055 0.2152 0.040 Uiso 1 1 calc R U . . .
H10C H 0.5858 0.9864 0.2154 0.040 Uiso 1 1 calc R U . . .
C11 C 0.7276(4) 1.05551(15) 0.45015(13) 0.0356(7) Uani 1 1 d . . . . .
H11A H 0.8202 1.0290 0.4682 0.053 Uiso 1 1 calc R U . . .
H11B H 0.6659 1.0675 0.4806 0.053 Uiso 1 1 calc R U . . .
H11C H 0.7601 1.0984 0.4324 0.053 Uiso 1 1 calc R U . . .
C12 C 0.3768(3) 0.84875(14) 0.39152(12) 0.0292(6) Uani 1 1 d . . . . .
H12A H 0.4284 0.8310 0.4302 0.044 Uiso 1 1 calc R U . . .
H12B H 0.3716 0.8116 0.3619 0.044 Uiso 1 1 calc R U . . .
H12C H 0.2708 0.8642 0.3941 0.044 Uiso 1 1 calc R U . . .
C13 C 0.3128(3) 0.73203(13) 0.17979(11) 0.0219(5) Uani 1 1 d . . . . .
C14 C 0.2887(3) 0.67283(13) 0.21258(12) 0.0240(5) Uani 1 1 d . . . . .
C15 C 0.2999(3) 0.60747(14) 0.18690(13) 0.0297(6) Uani 1 1 d . . . . .
H15 H 0.2859 0.5667 0.2089 0.036 Uiso 1 1 calc R U . . .
C16 C 0.3308(3) 0.60079(14) 0.12986(14) 0.0319(6) Uani 1 1 d . . . . .
C17 C 0.3439(3) 0.66056(15) 0.09742(13) 0.0304(6) Uani 1 1 d . . . . .
H17 H 0.3600 0.6561 0.0577 0.036 Uiso 1 1 calc R U . . .
C18 C 0.3344(3) 0.72736(14) 0.12102(12) 0.0248(5) Uani 1 1 d . . . . .
C19 C 0.2469(3) 0.67727(14) 0.27327(12) 0.0282(6) Uani 1 1 d . . . . .
H19A H 0.1332 0.6809 0.2697 0.042 Uiso 1 1 calc R U . . .
H19B H 0.2964 0.7185 0.2938 0.042 Uiso 1 1 calc R U . . .
H19C H 0.2837 0.6353 0.2959 0.042 Uiso 1 1 calc R U . . .
C20 C 0.3497(4) 0.52924(16) 0.10408(17) 0.0480(9) Uani 1 1 d . . . . .
H20A H 0.4279 0.5027 0.1313 0.072 Uiso 1 1 calc R U . . .
H20B H 0.3840 0.5342 0.0658 0.072 Uiso 1 1 calc R U . . .
H20C H 0.2495 0.5045 0.0984 0.072 Uiso 1 1 calc R U . . .
C21 C 0.3447(3) 0.79043(14) 0.08316(12) 0.0305(6) Uani 1 1 d . . . . .
H21A H 0.4436 0.8147 0.0970 0.046 Uiso 1 1 calc R U . . .
H21B H 0.2574 0.8219 0.0858 0.046 Uiso 1 1 calc R U . . .
H21C H 0.3397 0.7759 0.0419 0.046 Uiso 1 1 calc R U . . .
C22 C 0.6335(3) 0.63589(13) 0.28463(13) 0.0285(6) Uani 1 1 d . . . . .
H22 H 0.6385 0.6255 0.2445 0.034 Uiso 1 1 calc R U . . .
C23 C 0.6291(3) 0.58096(15) 0.32402(16) 0.0396(7) Uani 1 1 d . . . . .
H23 H 0.6320 0.5340 0.3108 0.048 Uiso 1 1 calc R U . . .
C24 C 0.6205(4) 0.59517(18) 0.38227(15) 0.0437(8) Uani 1 1 d . . . . .
H24 H 0.6178 0.5584 0.4099 0.052 Uiso 1 1 calc R U . . .
C25 C 0.6161(3) 0.66362(18) 0.39942(14) 0.0400(7) Uani 1 1 d . . . . .
H25 H 0.6094 0.6750 0.4392 0.048 Uiso 1 1 calc R U . . .
C26 C 0.6215(3) 0.71563(15) 0.35842(12) 0.0281(6) Uani 1 1 d . . . . .
H26 H 0.6185 0.7627 0.3711 0.034 Uiso 1 1 calc R U . . .
C27 C 0.9583(3) 0.75643(13) 0.35697(12) 0.0241(5) Uani 1 1 d . . . . .
H27 H 0.9467 0.7241 0.3251 0.029 Uiso 1 1 calc R U . . .
C28 C 0.8818(3) 0.82079(12) 0.34923(10) 0.0185(5) Uani 1 1 d . . . . .
C29 C 0.9046(3) 0.86784(14) 0.39688(11) 0.0232(5) Uani 1 1 d . . . . .
H29 H 0.8585 0.9129 0.3920 0.028 Uiso 1 1 calc R U . . .
C30 C 0.9937(3) 0.84945(16) 0.45092(12) 0.0306(6) Uani 1 1 d . . . . .
H30 H 1.0052 0.8814 0.4831 0.037 Uiso 1 1 calc R U . . .
C31 C 1.0658(3) 0.78525(16) 0.45842(12) 0.0337(7) Uani 1 1 d . . . . .
H31 H 1.1250 0.7725 0.4958 0.040 Uiso 1 1 calc R U . . .
C32 C 1.0513(3) 0.73933(15) 0.41081(13) 0.0326(6) Uani 1 1 d . . . . .
H32 H 1.1052 0.6960 0.4151 0.039 Uiso 1 1 calc R U . . .
C33 C 0.7772(3) 0.84178(12) 0.29485(10) 0.0189(5) Uani 1 1 d . . . . .
H33 H 0.7748 0.8904 0.2867 0.023 Uiso 1 1 calc R U . . .
C34 C 0.7764(3) 0.83154(13) 0.11887(10) 0.0209(5) Uani 1 1 d . . . . .
C35 C 0.8032(3) 0.86734(15) 0.06837(11) 0.0282(6) Uani 1 1 d . . . . .
H35 H 0.7626 0.9131 0.0606 0.034 Uiso 1 1 calc R U . . .
C36 C 0.8882(3) 0.83664(17) 0.02975(12) 0.0335(6) Uani 1 1 d . . . . .
H36 H 0.9046 0.8611 -0.0047 0.040 Uiso 1 1 calc R U . . .
C37 C 0.9498(3) 0.76999(16) 0.04114(12) 0.0320(6) Uani 1 1 d . . . . .
H37 H 1.0095 0.7493 0.0148 0.038 Uiso 1 1 calc R U . . .
C38 C 0.9242(3) 0.73378(15) 0.09066(11) 0.0258(5) Uani 1 1 d . . . . .
H38 H 0.9675 0.6885 0.0986 0.031 Uiso 1 1 calc R U . . .
C39 C 0.8346(3) 0.76375(13) 0.12917(10) 0.0208(5) Uani 1 1 d . . . . .
C1S C 0.1222(4) 0.47098(18) 0.42997(17) 0.0503(9) Uani 1 1 d D . . . .
H1S1 H 0.0639 0.4369 0.4019 0.060 Uiso 1 1 calc R U . A 1
H1S2 H 0.1361 0.4511 0.4704 0.060 Uiso 1 1 calc R U . A 1
Cl1 Cl 0.01989(12) 0.55009(5) 0.42698(5) 0.0616(2) Uani 1 1 d . . . . .
Cl2 Cl 0.3082(5) 0.4892(4) 0.4102(4) 0.0768(16) Uani 0.53(2) 1 d D . P B 1
Cl2X Cl 0.3222(4) 0.47665(18) 0.4435(8) 0.076(3) Uani 0.47(2) 1 d D . P B 2

loop_
_atom_site_aniso_label
_atom_site_aniso_U_11
_atom_site_aniso_U_22
_atom_site_aniso_U_33
_atom_site_aniso_U_23
_atom_site_aniso_U_13
_atom_site_aniso_U_12
Ru1 0.01374(10) 0.01216(10) 0.01915(10) -0.00255(6) 0.00290(7) 0.00011(6)
S1 0.0197(3) 0.0176(3) 0.0219(3) 0.0007(2) 0.0038(2) 0.0016(2)
S2 0.0190(3) 0.0157(3) 0.0264(3) -0.0052(2) 0.0061(2) 0.0005(2)
N1 0.0136(9) 0.0160(10) 0.0265(10) -0.0046(8) 0.0037(8) 0.0002(7)
N2 0.0156(10) 0.0173(10) 0.0298(11) -0.0079(8) 0.0014(8) 0.0007(8)
N3 0.0157(10) 0.0188(10) 0.0308(11) 0.0025(8) 0.0061(8) -0.0005(8)
C1 0.0172(11) 0.0143(11) 0.0191(11) 0.0003(9) 0.0045(9) -0.0012(9)
C2 0.0156(12) 0.0248(13) 0.0392(15) -0.0109(11) 0.0013(10) 0.0023(10)
C3 0.0151(11) 0.0210(12) 0.0344(14) -0.0065(10) 0.0025(10) 0.0012(9)
C4 0.0155(11) 0.0138(11) 0.0255(12) -0.0047(9) 0.0048(9) 0.0006(9)
C5 0.0191(11) 0.0152(11) 0.0276(13) -0.0028(9) 0.0069(10) 0.0023(9)
C6 0.0218(12) 0.0129(11) 0.0349(14) -0.0039(10) 0.0065(10) -0.0023(9)
C7 0.0216(12) 0.0187(12) 0.0320(13) -0.0088(10) 0.0019(10) 0.0016(10)
C8 0.0269(13) 0.0237(13) 0.0228(12) -0.0020(10) 0.0041(10) 0.0046(10)
C9 0.0203(12) 0.0157(11) 0.0281(13) -0.0013(9) 0.0086(10) 0.0016(9)
C10 0.0350(14) 0.0184(12) 0.0289(13) -0.0009(10) 0.0101(11) -0.0002(11)
C11 0.0346(15) 0.0307(15) 0.0377(16) -0.0112(12) -0.0042(12) -0.0038(12)
C12 0.0330(14) 0.0226(13) 0.0343(14) 0.0019(11) 0.0122(11) -0.0029(11)
C13 0.0136(11) 0.0197(12) 0.0318(13) -0.0111(10) 0.0023(10) -0.0006(9)
C14 0.0166(11) 0.0220(12) 0.0333(14) -0.0078(10) 0.0045(10) -0.0025(9)
C15 0.0251(13) 0.0209(13) 0.0447(16) -0.0073(11) 0.0102(12) -0.0048(10)
C16 0.0255(13) 0.0239(14) 0.0487(17) -0.0175(12) 0.0128(12) -0.0068(11)
C17 0.0257(13) 0.0330(15) 0.0344(14) -0.0161(12) 0.0108(11) -0.0066(11)
C18 0.0170(12) 0.0250(13) 0.0320(14) -0.0081(11) 0.0030(10) -0.0042(10)
C19 0.0253(13) 0.0249(13) 0.0356(14) -0.0054(11) 0.0090(11) -0.0026(11)
C20 0.054(2) 0.0286(16) 0.069(2) -0.0248(15) 0.0312(18) -0.0106(14)
C21 0.0280(14) 0.0322(15) 0.0304(14) -0.0061(11) 0.0026(11) -0.0057(11)
C22 0.0222(13) 0.0198(13) 0.0457(16) 0.0031(11) 0.0120(11) 0.0012(10)
C23 0.0274(14) 0.0221(14) 0.072(2) 0.0123(14) 0.0149(14) 0.0028(11)
C24 0.0313(16) 0.0476(19) 0.055(2) 0.0271(16) 0.0138(14) 0.0022(14)
C25 0.0291(15) 0.054(2) 0.0382(16) 0.0129(14) 0.0103(12) -0.0054(14)
C26 0.0195(13) 0.0354(15) 0.0306(14) 0.0033(11) 0.0076(11) -0.0020(10)
C27 0.0180(12) 0.0233(13) 0.0310(13) 0.0007(10) 0.0047(10) -0.0005(10)
C28 0.0122(10) 0.0211(12) 0.0231(12) 0.0003(9) 0.0055(9) -0.0031(9)
C29 0.0180(12) 0.0264(13) 0.0255(13) -0.0035(10) 0.0050(10) -0.0048(10)
C30 0.0217(13) 0.0470(17) 0.0231(13) -0.0039(12) 0.0040(10) -0.0093(12)
C31 0.0225(14) 0.0511(19) 0.0247(14) 0.0119(12) -0.0033(11) -0.0097(12)
C32 0.0203(13) 0.0306(15) 0.0460(17) 0.0151(13) 0.0033(12) 0.0009(11)
C33 0.0199(11) 0.0156(11) 0.0220(12) -0.0020(9) 0.0054(9) 0.0016(9)
C34 0.0135(11) 0.0286(13) 0.0201(11) -0.0047(10) 0.0013(9) -0.0040(9)
C35 0.0241(13) 0.0349(15) 0.0248(13) 0.0013(11) 0.0019(10) -0.0026(11)
C36 0.0287(14) 0.0505(18) 0.0218(13) -0.0010(12) 0.0056(11) -0.0088(13)
C37 0.0236(13) 0.0472(17) 0.0259(13) -0.0139(12) 0.0067(11) -0.0072(12)
C38 0.0179(12) 0.0316(14) 0.0275(13) -0.0126(11) 0.0029(10) -0.0047(10)
C39 0.0146(11) 0.0267(13) 0.0201(12) -0.0065(10) 0.0005(9) -0.0049(10)
C1S 0.0431(19) 0.0422(19) 0.060(2) -0.0087(16) -0.0050(16) 0.0015(15)
Cl1 0.0710(6) 0.0429(5) 0.0671(6) -0.0054(4) 0.0019(5) 0.0115(4)
Cl2 0.0495(13) 0.092(2) 0.087(4) -0.017(2) 0.0059(16) -0.0138(13)
Cl2X 0.0366(12) 0.0551(15) 0.135(8) -0.003(2) 0.0082(19) -0.0009(10)

loop_
_atom_type_symbol
_atom_type_description
_atom_type_scat_dispersion_real
_atom_type_scat_dispersion_imag
_atom_type_scat_source
C C 0.0181 0.0091 'International Tables Vol C Tables 4.2.6.8 and 6.1.1.4'
H H 0.0000 0.0000 'International Tables Vol C Tables 4.2.6.8 and 6.1.1.4'
N N 0.0311 0.0180 'International Tables Vol C Tables 4.2.6.8 and 6.1.1.4'
S S 0.3331 0.5567 'International Tables Vol C Tables 4.2.6.8 and 6.1.1.4'
Cl Cl 0.3639 0.7018 'International Tables Vol C Tables 4.2.6.8 and 6.1.1.4'
Ru Ru 0.0552 3.2960 'International Tables Vol C Tables 4.2.6.8 and 6.1.1.4'

loop_
_geom_angle_atom_site_label_1
_geom_angle_atom_site_label_2
_geom_angle_atom_site_label_3
_geom_angle
C33 Ru1 C1 102.02(9)
C33 Ru1 N3 94.43(9)
C1 Ru1 N3 94.72(8)
C33 Ru1 S2 110.59(7)
C1 Ru1 S2 146.76(6)
N3 Ru1 S2 89.15(6)
C33 Ru1 S1 88.74(8)
C1 Ru1 S1 87.52(6)
N3 Ru1 S1 175.66(6)
S2 Ru1 S1 86.95(2)
C34 S1 Ru1 105.63(9)
C39 S2 Ru1 106.64(9)
C1 N1 C4 127.18(19)
C1 N1 C2 113.09(19)
C4 N1 C2 119.28(19)
C1 N2 C13 123.1(2)
C1 N2 C3 114.12(19)
C13 N2 C3 121.71(19)
C22 N3 C26 116.7(2)
C22 N3 Ru1 121.55(18)
C26 N3 Ru1 121.71(17)
N1 C1 N2 107.6(2)
N1 C1 Ru1 134.73(17)
N2 C1 Ru1 117.21(16)
N1 C2 C3 103.06(19)
N1 C2 H2A 111.2
C3 C2 H2A 111.2
N1 C2 H2B 111.2
C3 C2 H2B 111.2
H2A C2 H2B 109.1
N2 C3 C2 102.14(19)
N2 C3 H3A 111.3
C2 C3 H3A 111.3
N2 C3 H3B 111.3
C2 C3 H3B 111.3
H3A C3 H3B 109.2
C5 C4 C9 121.4(2)
C5 C4 N1 119.3(2)
C9 C4 N1 119.1(2)
C6 C5 C4 118.0(2)
C6 C5 C10 119.8(2)
C4 C5 C10 122.2(2)
C7 C6 C5 122.0(2)
C7 C6 H6 119.0
C5 C6 H6 119.0
C6 C7 C8 118.6(2)
C6 C7 C11 120.4(2)
C8 C7 C11 121.0(2)
C7 C8 C9 121.5(2)
C7 C8 H8 119.3
C9 C8 H8 119.3
C8 C9 C4 118.2(2)
C8 C9 C12 119.7(2)
C4 C9 C12 122.0(2)
C5 C10 H10A 109.5
C5 C10 H10B 109.5
H10A C10 H10B 109.5
C5 C10 H10C 109.5
H10A C10 H10C 109.5
H10B C10 H10C 109.5
C7 C11 H11A 109.5
C7 C11 H11B 109.5
H11A C11 H11B 109.5
C7 C11 H11C 109.5
H11A C11 H11C 109.5
H11B C11 H11C 109.5
C9 C12 H12A 109.5
C9 C12 H12B 109.5
H12A C12 H12B 109.5
C9 C12 H12C 109.5
H12A C12 H12C 109.5
H12B C12 H12C 109.5
C18 C13 C14 121.7(2)
C18 C13 N2 119.8(2)
C14 C13 N2 118.3(2)
C15 C14 C13 118.3(2)
C15 C14 C19 119.2(2)
C13 C14 C19 122.5(2)
C16 C15 C14 121.4(3)
C16 C15 H15 119.3
C14 C15 H15 119.3
C17 C16 C15 118.6(2)
C17 C16 C20 121.1(3)
C15 C16 C20 120.3(3)
C16 C17 C18 122.3(3)
C16 C17 H17 118.8
C18 C17 H17 118.8
C13 C18 C17 117.4(3)
C13 C18 C21 122.6(2)
C17 C18 C21 120.0(2)
C14 C19 H19A 109.5
C14 C19 H19B 109.5
H19A C19 H19B 109.5
C14 C19 H19C 109.5
H19A C19 H19C 109.5
H19B C19 H19C 109.5
C16 C20 H20A 109.5
C16 C20 H20B 109.5
H20A C20 H20B 109.5
C16 C20 H20C 109.5
H20A C20 H20C 109.5
H20B C20 H20C 109.5
C18 C21 H21A 109.5
C18 C21 H21B 109.5
H21A C21 H21B 109.5
C18 C21 H21C 109.5
H21A C21 H21C 109.5
H21B C21 H21C 109.5
N3 C22 C23 122.5(3)
N3 C22 H22 118.7
C23 C22 H22 118.7
C24 C23 C22 119.5(3)
C24 C23 H23 120.3
C22 C23 H23 120.3
C25 C24 C23 118.4(3)
C25 C24 H24 120.8
C23 C24 H24 120.8
C24 C25 C26 119.4(3)
C24 C25 H25 120.3
C26 C25 H25 120.3
N3 C26 C25 123.5(3)
N3 C26 H26 118.3
C25 C26 H26 118.3
C32 C27 C28 120.7(3)
C32 C27 H27 119.7
C28 C27 H27 119.7
C27 C28 C29 118.0(2)
C27 C28 C33 124.1(2)
C29 C28 C33 117.9(2)
C30 C29 C28 120.8(2)
C30 C29 H29 119.6
C28 C29 H29 119.6
C31 C30 C29 120.6(3)
C31 C30 H30 119.7
C29 C30 H30 119.7
C30 C31 C32 119.4(2)
C30 C31 H31 120.3
C32 C31 H31 120.3
C27 C32 C31 120.4(3)
C27 C32 H32 119.8
C31 C32 H32 119.8
C28 C33 Ru1 129.56(18)
C28 C33 H33 115.2
Ru1 C33 H33 115.2
C39 C34 C35 119.1(2)
C39 C34 S1 120.71(19)
C35 C34 S1 120.2(2)
C36 C35 C34 120.5(3)
C36 C35 H35 119.7
C34 C35 H35 119.7
C35 C36 C37 120.2(3)
C35 C36 H36 119.9
C37 C36 H36 119.9
C38 C37 C36 120.2(3)
C38 C37 H37 119.9
C36 C37 H37 119.9
C37 C38 C39 120.0(3)
C37 C38 H38 120.0
C39 C38 H38 120.0
C34 C39 C38 120.0(2)
C34 C39 S2 119.99(18)
C38 C39 S2 120.1(2)
Cl2X C1S Cl1 116.3(2)
Cl1 C1S Cl2 107.2(4)
Cl1 C1S H1S1 110.3
Cl2 C1S H1S1 110.3
Cl1 C1S H1S2 110.3
Cl2 C1S H1S2 110.3
H1S1 C1S H1S2 108.5

loop_
_geom_bond_atom_site_label_1
_geom_bond_atom_site_label_2
_geom_bond_distance
Ru1 C33 1.850(2)
Ru1 C1 2.077(2)
Ru1 N3 2.171(2)
Ru1 S2 2.2930(6)
Ru1 S1 2.3245(6)
S1 C34 1.756(2)
S2 C39 1.761(3)
N1 C1 1.342(3)
N1 C4 1.437(3)
N1 C2 1.484(3)
N2 C1 1.348(3)
N2 C13 1.445(3)
N2 C3 1.473(3)
N3 C22 1.347(3)
N3 C26 1.350(4)
C2 C3 1.525(3)
C2 H2A 0.9900
C2 H2B 0.9900
C3 H3A 0.9900
C3 H3B 0.9900
C4 C5 1.396(3)
C4 C9 1.397(3)
C5 C6 1.393(3)
C5 C10 1.498(3)
C6 C7 1.382(4)
C6 H6 0.9500
C7 C8 1.391(4)
C7 C11 1.511(3)
C8 C9 1.395(4)
C8 H8 0.9500
C9 C12 1.511(3)
C10 H10A 0.9800
C10 H10B 0.9800
C10 H10C 0.9800
C11 H11A 0.9800
C11 H11B 0.9800
C11 H11C 0.9800
C12 H12A 0.9800
C12 H12B 0.9800
C12 H12C 0.9800
C13 C18 1.396(4)
C13 C14 1.397(4)
C14 C15 1.395(4)
C14 C19 1.502(4)
C15 C16 1.387(4)
C15 H15 0.9500
C16 C17 1.381(4)
C16 C20 1.514(4)
C17 C18 1.398(4)
C17 H17 0.9500
C18 C21 1.500(4)
C19 H19A 0.9800
C19 H19B 0.9800
C19 H19C 0.9800
C20 H20A 0.9800
C20 H20B 0.9800
C20 H20C 0.9800
C21 H21A 0.9800
C21 H21B 0.9800
C21 H21C 0.9800
C22 C23 1.392(4)
C22 H22 0.9500
C23 C24 1.378(5)
C23 H23 0.9500
C24 C25 1.372(5)
C24 H24 0.9500
C25 C26 1.377(4)
C25 H25 0.9500
C26 H26 0.9500
C27 C32 1.389(4)
C27 C28 1.398(4)
C27 H27 0.9500
C28 C29 1.403(3)
C28 C33 1.463(3)
C29 C30 1.385(4)
C29 H29 0.9500
C30 C31 1.378(4)
C30 H30 0.9500
C31 C32 1.390(4)
C31 H31 0.9500
C32 H32 0.9500
C33 H33 0.9500
C34 C39 1.399(4)
C34 C35 1.400(4)
C35 C36 1.382(4)
C35 H35 0.9500
C36 C37 1.392(4)
C36 H36 0.9500
C37 C38 1.382(4)
C37 H37 0.9500
C38 C39 1.401(4)
C38 H38 0.9500
C1S Cl2X 1.715(5)
C1S Cl1 1.753(4)
C1S Cl2 1.790(6)
C1S H1S1 0.9900
C1S H1S2 0.9900

loop_
_geom_torsion_atom_site_label_1
_geom_torsion_atom_site_label_2
_geom_torsion_atom_site_label_3
_geom_torsion_atom_site_label_4
_geom_torsion
C4 N1 C1 N2 174.0(2)
C2 N1 C1 N2 1.8(3)
C4 N1 C1 Ru1 -14.8(4)
C2 N1 C1 Ru1 173.06(19)
C13 N2 C1 N1 -169.2(2)
C3 N2 C1 N1 -1.0(3)
C13 N2 C1 Ru1 17.7(3)
C3 N2 C1 Ru1 -173.97(17)
C1 N1 C2 C3 -1.9(3)
C4 N1 C2 C3 -174.7(2)
C1 N2 C3 C2 -0.2(3)
C13 N2 C3 C2 168.2(2)
N1 C2 C3 N2 1.2(3)
C1 N1 C4 C5 96.6(3)
C2 N1 C4 C5 -91.6(3)
C1 N1 C4 C9 -88.4(3)
C2 N1 C4 C9 83.3(3)
C9 C4 C5 C6 5.2(3)
N1 C4 C5 C6 -179.9(2)
C9 C4 C5 C10 -174.1(2)
N1 C4 C5 C10 0.7(3)
C4 C5 C6 C7 -1.3(4)
C10 C5 C6 C7 178.0(2)
C5 C6 C7 C8 -2.1(4)
C5 C6 C7 C11 177.1(2)
C6 C7 C8 C9 1.8(4)
C11 C7 C8 C9 -177.4(2)
C7 C8 C9 C4 1.9(4)
C7 C8 C9 C12 -174.4(2)
C5 C4 C9 C8 -5.5(3)
N1 C4 C9 C8 179.6(2)
C5 C4 C9 C12 170.7(2)
N1 C4 C9 C12 -4.2(3)
C1 N2 C13 C18 -99.3(3)
C3 N2 C13 C18 93.3(3)
C1 N2 C13 C14 84.0(3)
C3 N2 C13 C14 -83.4(3)
C18 C13 C14 C15 5.4(4)
N2 C13 C14 C15 -177.9(2)
C18 C13 C14 C19 -172.7(2)
N2 C13 C14 C19 4.0(3)
C13 C14 C15 C16 -1.3(4)
C19 C14 C15 C16 176.9(2)
C14 C15 C16 C17 -2.8(4)
C14 C15 C16 C20 177.2(3)
C15 C16 C17 C18 3.1(4)
C20 C16 C17 C18 -176.9(3)
C14 C13 C18 C17 -5.2(4)
N2 C13 C18 C17 178.2(2)
C14 C13 C18 C21 173.8(2)
N2 C13 C18 C21 -2.8(4)
C16 C17 C18 C13 0.9(4)
C16 C17 C18 C21 -178.2(3)
C26 N3 C22 C23 -0.9(4)
Ru1 N3 C22 C23 177.0(2)
N3 C22 C23 C24 0.5(4)
C22 C23 C24 C25 0.2(4)
C23 C24 C25 C26 -0.5(4)
C22 N3 C26 C25 0.6(4)
Ru1 N3 C26 C25 -177.3(2)
C24 C25 C26 N3 0.1(4)
C32 C27 C28 C29 1.4(4)
C32 C27 C28 C33 -177.6(2)
C27 C28 C29 C30 -3.4(4)
C33 C28 C29 C30 175.7(2)
C28 C29 C30 C31 2.0(4)
C29 C30 C31 C32 1.3(4)
C28 C27 C32 C31 1.9(4)
C30 C31 C32 C27 -3.3(4)
C27 C28 C33 Ru1 30.6(4)
C29 C28 C33 Ru1 -148.4(2)
C1 Ru1 C33 C28 119.8(2)
N3 Ru1 C33 C28 24.0(2)
S2 Ru1 C33 C28 -66.8(2)
S1 Ru1 C33 C28 -153.0(2)
Ru1 S1 C34 C39 -3.3(2)
Ru1 S1 C34 C35 176.66(18)
C39 C34 C35 C36 -1.1(4)
S1 C34 C35 C36 178.9(2)
C34 C35 C36 C37 -0.8(4)
C35 C36 C37 C38 1.0(4)
C36 C37 C38 C39 0.8(4)
C35 C34 C39 C38 2.9(3)
S1 C34 C39 C38 -177.16(18)
C35 C34 C39 S2 -177.20(18)
S1 C34 C39 S2 2.8(3)
C37 C38 C39 C34 -2.7(4)
C37 C38 C39 S2 177.33(19)
Ru1 S2 C39 C34 -0.7(2)
Ru1 S2 C39 C38 179.28(17)
